data_7044188
loop_
_publ_author_name
'Plajer, Alexander'
'Bold, Kevin'
'Rizzuto, Felix J.'
'Garc\'ia-Rodr\'iguez, Ra\'ul'
'Ronson, Tanya'
'Wright, Dominic S.'

_publ_section_title
;
 Isomerisation, Reactivity and Coordination Chemistry of a New Hybrid,
 Multi-functional Phosphazane
;
_journal_name_full 'Dalton Trans.'
_journal_paper_doi 10.1039/C7DT03074F
_journal_year 2017
_chemical_formula_moiety '(C26 H55 N3 Na2 O3.5 P2 S Se), 0.5(C4 H8 O)'
_chemical_formula_sum 'C28 H59 N3 Na2 O4 P2 S Se'
_chemical_formula_weight 720.72
_space_group_crystal_system monoclinic
_space_group_IT_number 14
_space_group_name_Hall '-P 2yn'
_space_group_name_H-M_alt 'P 1 21/n 1'
_symmetry_space_group_name_Hall '-P 2yn'
_symmetry_space_group_name_H-M 'P 1 21/n 1'
_atom_sites_solution_hydrogens geom
_audit_creation_method SHELXL-2014/7
_audit_update_record
;
2017-06-20 deposited with the CCDC.
2017-09-11 downloaded from the CCDC.
;
_cell_angle_alpha 90
_cell_angle_beta 109.2240(10)
_cell_angle_gamma 90
_cell_formula_units_Z 4
_cell_length_a 14.6757(4)
_cell_length_b 16.6222(5)
_cell_length_c 16.4866(5)
_cell_measurement_reflns_used 9794
_cell_measurement_temperature 180(2)
_cell_measurement_theta_max 66.64
_cell_measurement_theta_min 3.50
_cell_volume 3797.52(19)
_computing_cell_refinement 'Bruker SAINT'
_computing_data_collection 'Bruker APEX2'
_computing_data_reduction 'Bruker SAINT'
_computing_structure_refinement 'SHELXL-2014/7 (Sheldrick, 2014)'
_computing_structure_solution 'SHELXT (Sheldrick, 2014)'
_diffrn_ambient_temperature 180(2)
_diffrn_measured_fraction_theta_full 0.995
_diffrn_measured_fraction_theta_max 0.995
_diffrn_measurement_device_type 'Bruker APEX-II CCD'
_diffrn_measurement_method '\f and \w scans'
_diffrn_radiation_type CuK\a
_diffrn_radiation_wavelength 1.54178
_diffrn_reflns_av_R_equivalents 0.0497
_diffrn_reflns_av_unetI/netI 0.0256
_diffrn_reflns_Laue_measured_fraction_full 0.995
_diffrn_reflns_Laue_measured_fraction_max 0.995
_diffrn_reflns_limit_h_max 17
_diffrn_reflns_limit_h_min -17
_diffrn_reflns_limit_k_max 19
_diffrn_reflns_limit_k_min -19
_diffrn_reflns_limit_l_max 19
_diffrn_reflns_limit_l_min -19
_diffrn_reflns_number 47113
_diffrn_reflns_point_group_measured_fraction_full 0.995
_diffrn_reflns_point_group_measured_fraction_max 0.995
_diffrn_reflns_theta_full 66.789
_diffrn_reflns_theta_max 66.789
_diffrn_reflns_theta_min 3.503
_diffrn_source 'sealed tube'
_exptl_absorpt_coefficient_mu 3.139
_exptl_absorpt_correction_T_max 0.7528
_exptl_absorpt_correction_T_min 0.5855
_exptl_absorpt_correction_type multi-scan
_exptl_absorpt_process_details SADABS
_exptl_crystal_colour colourless
_exptl_crystal_density_diffrn 1.261
_exptl_crystal_description block
_exptl_crystal_F_000 1528
_exptl_crystal_size_max 0.230
_exptl_crystal_size_mid 0.210
_exptl_crystal_size_min 0.110
_refine_diff_density_max 1.170
_refine_diff_density_min -0.759
_refine_diff_density_rms 0.090
_refine_ls_extinction_method none
_refine_ls_goodness_of_fit_ref 1.057
_refine_ls_hydrogen_treatment constr
_refine_ls_matrix_type full
_refine_ls_number_parameters 404
_refine_ls_number_reflns 6707
_refine_ls_number_restraints 82
_refine_ls_restrained_S_all 1.068
_refine_ls_R_factor_all 0.0781
_refine_ls_R_factor_gt 0.0625
_refine_ls_shift/su_max 0.001
_refine_ls_shift/su_mean 0.000
_refine_ls_structure_factor_coef Fsqd
_refine_ls_weighting_details 'w=1/[\s^2^(Fo^2^)+(0.0846P)^2^+10.3219P] where P=(Fo^2^+2Fc^2^)/3'
_refine_ls_weighting_scheme calc
_refine_ls_wR_factor_gt 0.1606
_refine_ls_wR_factor_ref 0.1807
_reflns_Friedel_coverage 0.000
_reflns_number_gt 5521
_reflns_number_total 6707
_reflns_threshold_expression 'I > 2\s(I)'
_cod_data_source_file c7dt03074f2.cif
_cod_data_source_block shelx
_cod_database_code 7044188
_shelx_shelxl_version_number 2014/7
_shelx_space_group_comment
;
The symmetry employed for this shelxl refinement is uniquely defined
by the following loop, which should always be used as a source of
symmetry information in preference to the above space-group names.
They are only intended as comments.
;
_shelx_estimated_absorpt_t_min 0.532
_shelx_estimated_absorpt_t_max 0.724

loop_
_space_group_symop_operation_xyz
'x, y, z'
'-x+1/2, y+1/2, -z+1/2'
'-x, -y, -z'
'x-1/2, -y-1/2, z-1/2'

loop_
_atom_site_label
_atom_site_type_symbol
_atom_site_fract_x
_atom_site_fract_y
_atom_site_fract_z
_atom_site_U_iso_or_equiv
_atom_site_adp_type
_atom_site_occupancy
_atom_site_site_symmetry_order
_atom_site_calc_flag
_atom_site_refinement_flags_posn
_atom_site_refinement_flags_adp
_atom_site_refinement_flags_occupancy
_atom_site_disorder_assembly
_atom_site_disorder_group
Se1 Se 0.40198(4) 0.67761(3) 0.58350(3) 0.04691(18) Uani 1 1 d . . . . .
P1 P 0.45647(8) 0.80297(7) 0.81587(6) 0.0390(3) Uani 1 1 d . . . . .
P2 P 0.34501(7) 0.73188(6) 0.67778(6) 0.0328(2) Uani 1 1 d . . . . .
S1 S 0.10125(8) 0.69412(9) 0.32804(8) 0.0560(3) Uani 1 1 d . . . . .
Na1 Na 0.59840(16) 0.7064(2) 0.69311(14) 0.0900(9) Uani 1 1 d . . . . .
Na2 Na 0.19323(14) 0.66181(11) 0.50195(11) 0.0505(5) Uani 1 1 d . . . . .
N1 N 0.4098(3) 0.7075(2) 0.7803(2) 0.0390(8) Uani 1 1 d . . . . .
N3 N 0.2325(2) 0.7196(2) 0.6409(2) 0.0377(8) Uani 1 1 d . . . . .
N2 N 0.3891(2) 0.8242(2) 0.7092(2) 0.0349(7) Uani 1 1 d . . . . .
C1 C 0.4199(3) 0.6326(3) 0.8307(3) 0.0480(11) Uani 1 1 d . . . . .
C2 C 0.5260(4) 0.6097(3) 0.8684(4) 0.0613(14) Uani 1 1 d . . . . .
H2A H 0.5321 0.5600 0.9017 0.092 Uiso 1 1 calc R U . . .
H2B H 0.5526 0.6013 0.8217 0.092 Uiso 1 1 calc R U . . .
H2C H 0.5615 0.6530 0.9059 0.092 Uiso 1 1 calc R U . . .
C3 C 0.3654(4) 0.5651(3) 0.7728(4) 0.0656(15) Uani 1 1 d . . . . .
H3A H 0.3722 0.5155 0.8064 0.098 Uiso 1 1 calc R U . . .
H3B H 0.2970 0.5794 0.7487 0.098 Uiso 1 1 calc R U . . .
H3C H 0.3919 0.5569 0.7261 0.098 Uiso 1 1 calc R U . . .
C4 C 0.3793(4) 0.6464(4) 0.9042(3) 0.0620(14) Uani 1 1 d . . . . .
H4A H 0.3857 0.5969 0.9379 0.093 Uiso 1 1 calc R U . . .
H4B H 0.4151 0.6898 0.9412 0.093 Uiso 1 1 calc R U . . .
H4C H 0.3109 0.6612 0.8803 0.093 Uiso 1 1 calc R U . . .
C5 C 0.3874(3) 0.8984(2) 0.6599(3) 0.0391(9) Uani 1 1 d . . . . .
C6 C 0.4735(4) 0.9013(3) 0.6262(3) 0.0554(12) Uani 1 1 d . . . . .
H6A H 0.4707 0.9511 0.5936 0.083 Uiso 1 1 calc R U . . .
H6B H 0.5339 0.8997 0.6747 0.083 Uiso 1 1 calc R U . . .
H6C H 0.4706 0.8550 0.5887 0.083 Uiso 1 1 calc R U . . .
C7 C 0.2933(4) 0.9033(3) 0.5841(3) 0.0533(12) Uani 1 1 d . . . . .
H7A H 0.2928 0.9527 0.5517 0.080 Uiso 1 1 calc R U . . .
H7B H 0.2883 0.8566 0.5465 0.080 Uiso 1 1 calc R U . . .
H7C H 0.2384 0.9035 0.6056 0.080 Uiso 1 1 calc R U . . .
C8 C 0.3933(4) 0.9703(3) 0.7186(3) 0.0520(12) Uani 1 1 d . . . . .
H8A H 0.3923 1.0202 0.6866 0.078 Uiso 1 1 calc R U . . .
H8B H 0.3382 0.9695 0.7396 0.078 Uiso 1 1 calc R U . . .
H8C H 0.4534 0.9676 0.7675 0.078 Uiso 1 1 calc R U . . .
C9 C 0.1574(3) 0.7451(3) 0.6768(3) 0.0442(10) Uani 1 1 d . . . . .
C10 C 0.1898(4) 0.8060(3) 0.7512(3) 0.0565(13) Uani 1 1 d . . . . .
H10A H 0.1352 0.8191 0.7705 0.085 Uiso 1 1 calc R U . . .
H10B H 0.2419 0.7826 0.7990 0.085 Uiso 1 1 calc R U . . .
H10C H 0.2131 0.8551 0.7315 0.085 Uiso 1 1 calc R U . . .
C11 C 0.0753(3) 0.7823(3) 0.6041(3) 0.0566(13) Uani 1 1 d . . . . .
H11A H 0.0242 0.7999 0.6261 0.085 Uiso 1 1 calc R U . . .
H11B H 0.0996 0.8286 0.5806 0.085 Uiso 1 1 calc R U . . .
H11C H 0.0494 0.7422 0.5587 0.085 Uiso 1 1 calc R U . . .
C12 C 0.1182(4) 0.6711(3) 0.7088(4) 0.0600(13) Uani 1 1 d . . . . .
H12A H 0.0682 0.6875 0.7328 0.090 Uiso 1 1 calc R U . . .
H12B H 0.0904 0.6340 0.6608 0.090 Uiso 1 1 calc R U . . .
H12C H 0.1707 0.6442 0.7533 0.090 Uiso 1 1 calc R U . . .
O1 O 0.1486(3) 0.5294(2) 0.5098(2) 0.0696(11) Uani 1 1 d . . . . .
C13 C 0.0896(4) 0.4832(3) 0.4397(3) 0.0622(14) Uani 1 1 d . . . . .
H13A H 0.1062 0.4941 0.3872 0.075 Uiso 1 1 calc R U . . .
H13B H 0.0206 0.4960 0.4281 0.075 Uiso 1 1 calc R U . . .
C14 C 0.1096(5) 0.3970(4) 0.4663(4) 0.0735(17) Uani 1 1 d . . . . .
H14A H 0.0654 0.3775 0.4963 0.088 Uiso 1 1 calc R U . . .
H14B H 0.1033 0.3620 0.4162 0.088 Uiso 1 1 calc R U . . .
C15 C 0.2104(5) 0.3997(4) 0.5250(4) 0.0746(17) Uani 1 1 d . . . . .
H15A H 0.2566 0.4000 0.4928 0.090 Uiso 1 1 calc R U . . .
H15B H 0.2249 0.3535 0.5652 0.090 Uiso 1 1 calc R U . . .
C16 C 0.2129(5) 0.4773(4) 0.5713(4) 0.0734(17) Uani 1 1 d . . . . .
H16A H 0.1911 0.4694 0.6215 0.088 Uiso 1 1 calc R U . . .
H16B H 0.2791 0.4998 0.5913 0.088 Uiso 1 1 calc R U . . .
O2 O 0.7388(4) 0.6430(3) 0.7655(3) 0.0930(14) Uani 1 1 d . U . . .
C17 C 0.8109(7) 0.6198(8) 0.7303(6) 0.135(4) Uani 1 1 d . . . . .
H17A H 0.7934 0.5678 0.6997 0.162 Uiso 1 1 calc R U . . .
H17B H 0.8169 0.6608 0.6889 0.162 Uiso 1 1 calc R U . . .
C18 C 0.8937(10) 0.6127(9) 0.7943(8) 0.153(4) Uani 1 1 d . U . . .
H18A H 0.9356 0.6594 0.7946 0.184 Uiso 1 1 calc R U . . .
H18B H 0.9276 0.5633 0.7866 0.184 Uiso 1 1 calc R U . . .
C19 C 0.8743(7) 0.6087(6) 0.8773(6) 0.113(3) Uani 1 1 d . U . . .
H19A H 0.8846 0.5535 0.9011 0.136 Uiso 1 1 calc R U . . .
H19B H 0.9169 0.6461 0.9198 0.136 Uiso 1 1 calc R U . . .
C20 C 0.7779(6) 0.6312(6) 0.8570(4) 0.108(3) Uani 1 1 d . . . . .
H20A H 0.7730 0.6817 0.8872 0.130 Uiso 1 1 calc R U . . .
H20B H 0.7414 0.5888 0.8750 0.130 Uiso 1 1 calc R U . . .
O3 O 0.6655(3) 0.7576(3) 0.5930(3) 0.0827(13) Uani 1 1 d . . . . .
C21 C 0.7397(10) 0.8136(8) 0.6171(8) 0.168(6) Uani 1 1 d . . . . .
H21A H 0.7434 0.8363 0.6736 0.201 Uiso 1 1 calc R U . . .
H21B H 0.8014 0.7856 0.6243 0.201 Uiso 1 1 calc R U . . .
C22 C 0.7299(11) 0.8751(7) 0.5604(9) 0.168(5) Uani 1 1 d . . . . .
H22A H 0.7885 0.8802 0.5436 0.201 Uiso 1 1 calc R U . . .
H22B H 0.7191 0.9266 0.5860 0.201 Uiso 1 1 calc R U . . .
C23 C 0.6506(8) 0.8557(7) 0.4899(8) 0.130(3) Uani 1 1 d . U . . .
H23A H 0.6684 0.8565 0.4369 0.156 Uiso 1 1 calc R U . . .
H23B H 0.5982 0.8953 0.4834 0.156 Uiso 1 1 calc R U . . .
C24 C 0.6160(6) 0.7699(5) 0.5046(4) 0.090(2) Uani 1 1 d . . . . .
H24A H 0.5452 0.7683 0.4917 0.108 Uiso 1 1 calc R U . . .
H24B H 0.6347 0.7293 0.4690 0.108 Uiso 1 1 calc R U . . .
O4B O 0.6161(11) 0.5401(8) 0.6396(12) 0.147(6) Uani 0.493(8) 1 d D . P A 1
C25B C 0.565(2) 0.5089(18) 0.5598(16) 0.194(10) Uani 0.493(8) 1 d D U P A 1
H25C H 0.6097 0.4860 0.5323 0.233 Uiso 0.493(8) 1 calc R U P A 1
H25D H 0.5263 0.5517 0.5222 0.233 Uiso 0.493(8) 1 calc R U P A 1
C26B C 0.5031(18) 0.4475(16) 0.5732(16) 0.164(7) Uani 0.493(8) 1 d D U P A 1
H26C H 0.4835 0.4095 0.5243 0.197 Uiso 0.493(8) 1 calc R U P A 1
H26D H 0.4446 0.4711 0.5809 0.197 Uiso 0.493(8) 1 calc R U P A 1
C27B C 0.562(2) 0.4080(16) 0.6509(18) 0.164(7) Uani 0.493(8) 1 d D U P A 1
H27C H 0.5915 0.3584 0.6369 0.197 Uiso 0.493(8) 1 calc R U P A 1
H27D H 0.5235 0.3936 0.6877 0.197 Uiso 0.493(8) 1 calc R U P A 1
C28B C 0.638(2) 0.4669(18) 0.6951(19) 0.194(10) Uani 0.493(8) 1 d D U P A 1
H28C H 0.7032 0.4458 0.7003 0.233 Uiso 0.493(8) 1 calc R U P A 1
H28D H 0.6363 0.4792 0.7532 0.233 Uiso 0.493(8) 1 calc R U P A 1
O4A O 0.5684(10) 0.3370(7) 0.7038(9) 0.117(4) Uani 0.507(8) 1 d D . P A 2
C25A C 0.5319(13) 0.4122(10) 0.7085(13) 0.111(6) Uani 0.507(8) 1 d D U P A 2
H25A H 0.5304 0.4216 0.7673 0.133 Uiso 0.507(8) 1 calc R U P A 2
H25B H 0.4650 0.4156 0.6681 0.133 Uiso 0.507(8) 1 calc R U P A 2
C26A C 0.5889(18) 0.4715(13) 0.6877(16) 0.134(8) Uani 0.507(8) 1 d D U P A 2
H26A H 0.6274 0.5010 0.7399 0.160 Uiso 0.507(8) 1 calc R U P A 2
H26B H 0.5477 0.5104 0.6462 0.160 Uiso 0.507(8) 1 calc R U P A 2
C27A C 0.6541(13) 0.4280(10) 0.6486(12) 0.105(5) Uani 0.507(8) 1 d D U P A 2
H27A H 0.6434 0.4469 0.5893 0.126 Uiso 0.507(8) 1 calc R U P A 2
H27B H 0.7227 0.4365 0.6832 0.126 Uiso 0.507(8) 1 calc R U P A 2
C28A C 0.6284(14) 0.3442(11) 0.6489(12) 0.112(6) Uani 0.507(8) 1 d D U P A 2
H28A H 0.6872 0.3108 0.6717 0.134 Uiso 0.507(8) 1 calc R U P A 2
H28B H 0.5923 0.3260 0.5899 0.134 Uiso 0.507(8) 1 calc R U P A 2

loop_
_atom_site_aniso_label
_atom_site_aniso_U_11
_atom_site_aniso_U_22
_atom_site_aniso_U_33
_atom_site_aniso_U_23
_atom_site_aniso_U_13
_atom_site_aniso_U_12
Se1 0.0467(3) 0.0520(3) 0.0382(3) -0.0121(2) 0.0089(2) 0.0049(2)
P1 0.0394(6) 0.0483(6) 0.0244(5) -0.0043(4) 0.0037(4) -0.0090(5)
P2 0.0329(5) 0.0353(5) 0.0247(5) -0.0023(4) 0.0021(4) -0.0013(4)
S1 0.0368(6) 0.0791(9) 0.0420(6) -0.0041(6) -0.0007(5) 0.0115(6)
Na1 0.0490(12) 0.171(3) 0.0429(12) 0.0192(14) 0.0062(10) -0.0130(15)
Na2 0.0501(10) 0.0513(10) 0.0366(9) -0.0088(8) -0.0039(8) -0.0031(8)
N1 0.0387(19) 0.0406(18) 0.0273(17) 0.0005(14) -0.0030(14) -0.0058(15)
N3 0.0363(18) 0.0396(18) 0.0303(17) -0.0020(14) 0.0019(14) -0.0022(14)
N2 0.0357(18) 0.0372(18) 0.0281(17) -0.0022(13) 0.0056(14) -0.0021(14)
C1 0.048(3) 0.049(3) 0.037(2) 0.011(2) 0.000(2) -0.005(2)
C2 0.054(3) 0.063(3) 0.057(3) 0.017(3) 0.004(2) 0.005(2)
C3 0.074(4) 0.046(3) 0.060(3) 0.011(2) -0.002(3) -0.010(3)
C4 0.062(3) 0.077(4) 0.045(3) 0.014(3) 0.014(2) -0.010(3)
C5 0.048(2) 0.036(2) 0.034(2) 0.0014(17) 0.0148(18) 0.0008(18)
C6 0.066(3) 0.056(3) 0.054(3) 0.008(2) 0.033(3) -0.001(2)
C7 0.067(3) 0.044(3) 0.043(3) 0.010(2) 0.010(2) -0.002(2)
C8 0.070(3) 0.037(2) 0.052(3) -0.005(2) 0.024(2) -0.004(2)
C9 0.038(2) 0.051(3) 0.040(2) 0.0002(19) 0.0072(19) -0.0008(19)
C10 0.044(3) 0.077(3) 0.051(3) -0.011(3) 0.019(2) 0.001(2)
C11 0.038(2) 0.069(3) 0.055(3) 0.007(2) 0.004(2) 0.007(2)
C12 0.044(3) 0.072(3) 0.062(3) 0.012(3) 0.015(2) -0.008(2)
O1 0.081(3) 0.053(2) 0.055(2) -0.0072(17) -0.0061(19) -0.0095(19)
C13 0.057(3) 0.068(3) 0.045(3) -0.006(2) -0.006(2) -0.003(3)
C14 0.091(5) 0.070(4) 0.066(4) -0.015(3) 0.035(3) -0.018(3)
C15 0.076(4) 0.081(4) 0.060(3) 0.013(3) 0.012(3) 0.016(3)
C16 0.081(4) 0.083(4) 0.041(3) 0.007(3) -0.001(3) -0.009(3)
O2 0.094(2) 0.108(2) 0.082(2) -0.0019(16) 0.0360(16) 0.0154(16)
C17 0.129(8) 0.212(12) 0.080(5) -0.003(6) 0.056(6) 0.067(8)
C18 0.152(5) 0.159(5) 0.152(5) 0.002(2) 0.055(2) 0.004(2)
C19 0.112(3) 0.119(3) 0.111(3) 0.0009(19) 0.039(2) 0.0044(19)
C20 0.099(5) 0.175(9) 0.058(4) 0.027(5) 0.035(4) 0.070(6)
O3 0.079(3) 0.102(3) 0.066(3) 0.023(2) 0.023(2) -0.002(3)
C21 0.165(11) 0.166(11) 0.143(10) 0.040(8) 0.011(8) -0.078(9)
C22 0.243(16) 0.114(8) 0.168(12) 0.031(8) 0.098(12) -0.032(9)
C23 0.129(4) 0.132(4) 0.130(4) 0.008(2) 0.045(2) -0.003(2)
C24 0.102(5) 0.111(6) 0.066(4) 0.010(4) 0.040(4) 0.030(4)
O4B 0.146(12) 0.085(8) 0.184(15) 0.018(9) 0.016(11) 0.015(8)
C25B 0.194(10) 0.194(10) 0.194(10) -0.0005(15) 0.064(3) 0.0000(15)
C26B 0.164(8) 0.164(8) 0.164(8) -0.0005(14) 0.054(3) -0.0001(14)
C27B 0.164(8) 0.164(8) 0.164(8) -0.0005(14) 0.054(3) -0.0001(14)
C28B 0.194(10) 0.194(10) 0.194(10) -0.0005(15) 0.064(3) 0.0000(15)
O4A 0.132(10) 0.091(8) 0.147(11) 0.014(7) 0.072(9) 0.018(7)
C25A 0.111(6) 0.111(6) 0.113(6) 0.000(2) 0.038(3) 0.000(2)
C26A 0.134(8) 0.133(8) 0.134(8) -0.001(2) 0.044(3) 0.000(2)
C27A 0.105(5) 0.107(5) 0.105(5) -0.001(2) 0.037(3) 0.000(2)
C28A 0.112(6) 0.113(6) 0.112(6) -0.001(2) 0.038(3) 0.001(2)

loop_
_atom_type_symbol
_atom_type_description
_atom_type_scat_dispersion_real
_atom_type_scat_dispersion_imag
_atom_type_scat_source
C C 0.0181 0.0091 'International Tables Vol C Tables 4.2.6.8 and 6.1.1.4'
N N 0.0311 0.0180 'International Tables Vol C Tables 4.2.6.8 and 6.1.1.4'
O O 0.0492 0.0322 'International Tables Vol C Tables 4.2.6.8 and 6.1.1.4'
Na Na 0.1353 0.1239 'International Tables Vol C Tables 4.2.6.8 and 6.1.1.4'
P P 0.2955 0.4335 'International Tables Vol C Tables 4.2.6.8 and 6.1.1.4'
S S 0.3331 0.5567 'International Tables Vol C Tables 4.2.6.8 and 6.1.1.4'
Se Se -0.7943 1.1372 'International Tables Vol C Tables 4.2.6.8 and 6.1.1.4'
H H 0.0000 0.0000 'International Tables Vol C Tables 4.2.6.8 and 6.1.1.4'

loop_
_geom_angle_atom_site_label_1
_geom_angle_atom_site_label_2
_geom_angle_atom_site_label_3
_geom_angle
_geom_angle_site_symmetry_1
_geom_angle_site_symmetry_3
P2 Se1 Na1 91.34(6) . .
P2 Se1 Na2 77.06(5) . .
Na1 Se1 Na2 168.37(7) . .
N2 P1 N1 79.44(16) . .
N2 P1 S1 108.42(13) . 4_676
N1 P1 S1 109.24(14) . 4_676
N2 P1 P2 39.48(11) . .
N1 P1 P2 39.96(11) . .
S1 P1 P2 115.11(6) 4_676 .
N3 P2 N2 119.10(18) . .
N3 P2 N1 121.83(19) . .
N2 P2 N1 82.97(17) . .
N3 P2 Se1 105.69(13) . .
N2 P2 Se1 113.43(13) . .
N1 P2 Se1 112.96(14) . .
N3 P2 P1 132.25(14) . .
N2 P2 P1 41.36(11) . .
N1 P2 P1 41.62(12) . .
Se1 P2 P1 122.04(5) . .
N3 P2 Na2 44.14(13) . .
N2 P2 Na2 133.40(12) . .
N1 P2 Na2 143.41(13) . .
Se1 P2 Na2 61.73(4) . .
P1 P2 Na2 173.71(6) . .
P1 S1 Na1 99.51(7) 4_575 4_575
P1 S1 Na2 103.78(7) 4_575 .
Na1 S1 Na2 144.80(9) 4_575 .
O2 Na1 O3 91.14(19) . .
O2 Na1 S1 94.82(15) . 4_676
O3 Na1 S1 116.81(18) . 4_676
O2 Na1 Se1 142.8(2) . .
O3 Na1 Se1 100.58(13) . .
S1 Na1 Se1 110.47(10) 4_676 .
O2 Na1 O4B 64.3(3) . .
O3 Na1 O4B 91.8(4) . .
S1 Na1 O4B 145.7(4) 4_676 .
Se1 Na1 O4B 79.9(3) . .
O1 Na2 N3 108.30(15) . .
O1 Na2 S1 101.00(11) . .
N3 Na2 S1 142.71(12) . .
O1 Na2 Se1 109.45(12) . .
N3 Na2 Se1 68.62(9) . .
S1 Na2 Se1 122.30(8) . .
O1 Na2 P2 114.61(11) . .
N3 Na2 P2 27.50(9) . .
S1 Na2 P2 143.99(8) . .
Se1 Na2 P2 41.21(3) . .
C1 N1 P2 133.0(3) . .
C1 N1 P1 128.3(3) . .
P2 N1 P1 98.42(18) . .
C9 N3 P2 129.5(3) . .
C9 N3 Na2 121.9(3) . .
P2 N3 Na2 108.36(19) . .
C5 N2 P2 131.2(3) . .
C5 N2 P1 128.8(3) . .
P2 N2 P1 99.16(18) . .
N1 C1 C3 109.6(4) . .
N1 C1 C2 109.9(4) . .
C3 C1 C2 109.1(5) . .
N1 C1 C4 109.0(4) . .
C3 C1 C4 110.1(5) . .
C2 C1 C4 109.0(4) . .
C1 C2 H2A 109.5 . .
C1 C2 H2B 109.5 . .
H2A C2 H2B 109.5 . .
C1 C2 H2C 109.5 . .
H2A C2 H2C 109.5 . .
H2B C2 H2C 109.5 . .
C1 C3 H3A 109.5 . .
C1 C3 H3B 109.5 . .
H3A C3 H3B 109.5 . .
C1 C3 H3C 109.5 . .
H3A C3 H3C 109.5 . .
H3B C3 H3C 109.5 . .
C1 C4 H4A 109.5 . .
C1 C4 H4B 109.5 . .
H4A C4 H4B 109.5 . .
C1 C4 H4C 109.5 . .
H4A C4 H4C 109.5 . .
H4B C4 H4C 109.5 . .
N2 C5 C8 108.6(3) . .
N2 C5 C7 110.0(4) . .
C8 C5 C7 109.0(4) . .
N2 C5 C6 111.1(4) . .
C8 C5 C6 108.8(4) . .
C7 C5 C6 109.3(4) . .
C5 C6 H6A 109.5 . .
C5 C6 H6B 109.5 . .
H6A C6 H6B 109.5 . .
C5 C6 H6C 109.5 . .
H6A C6 H6C 109.5 . .
H6B C6 H6C 109.5 . .
C5 C7 H7A 109.5 . .
C5 C7 H7B 109.5 . .
H7A C7 H7B 109.5 . .
C5 C7 H7C 109.5 . .
H7A C7 H7C 109.5 . .
H7B C7 H7C 109.5 . .
C5 C8 H8A 109.5 . .
C5 C8 H8B 109.5 . .
H8A C8 H8B 109.5 . .
C5 C8 H8C 109.5 . .
H8A C8 H8C 109.5 . .
H8B C8 H8C 109.5 . .
N3 C9 C11 107.6(4) . .
N3 C9 C12 108.9(4) . .
C11 C9 C12 107.9(4) . .
N3 C9 C10 115.7(4) . .
C11 C9 C10 108.5(4) . .
C12 C9 C10 108.0(4) . .
C9 C10 H10A 109.5 . .
C9 C10 H10B 109.5 . .
H10A C10 H10B 109.5 . .
C9 C10 H10C 109.5 . .
H10A C10 H10C 109.5 . .
H10B C10 H10C 109.5 . .
C9 C11 H11A 109.5 . .
C9 C11 H11B 109.5 . .
H11A C11 H11B 109.5 . .
C9 C11 H11C 109.5 . .
H11A C11 H11C 109.5 . .
H11B C11 H11C 109.5 . .
C9 C12 H12A 109.5 . .
C9 C12 H12B 109.5 . .
H12A C12 H12B 109.5 . .
C9 C12 H12C 109.5 . .
H12A C12 H12C 109.5 . .
H12B C12 H12C 109.5 . .
C13 O1 C16 109.4(4) . .
C13 O1 Na2 125.3(3) . .
C16 O1 Na2 119.0(3) . .
O1 C13 C14 105.7(4) . .
O1 C13 H13A 110.6 . .
C14 C13 H13A 110.6 . .
O1 C13 H13B 110.6 . .
C14 C13 H13B 110.6 . .
H13A C13 H13B 108.7 . .
C15 C14 C13 102.7(5) . .
C15 C14 H14A 111.2 . .
C13 C14 H14A 111.2 . .
C15 C14 H14B 111.2 . .
C13 C14 H14B 111.2 . .
H14A C14 H14B 109.1 . .
C14 C15 C16 102.2(5) . .
C14 C15 H15A 111.3 . .
C16 C15 H15A 111.3 . .
C14 C15 H15B 111.3 . .
C16 C15 H15B 111.3 . .
H15A C15 H15B 109.2 . .
O1 C16 C15 105.2(4) . .
O1 C16 H16A 110.7 . .
C15 C16 H16A 110.7 . .
O1 C16 H16B 110.7 . .
C15 C16 H16B 110.7 . .
H16A C16 H16B 108.8 . .
C17 O2 C20 107.3(6) . .
C17 O2 Na1 125.6(5) . .
C20 O2 Na1 126.4(4) . .
C18 C17 O2 108.1(8) . .
C18 C17 H17A 110.1 . .
O2 C17 H17A 110.1 . .
C18 C17 H17B 110.1 . .
O2 C17 H17B 110.1 . .
H17A C17 H17B 108.4 . .
C17 C18 C19 109.4(10) . .
C17 C18 H18A 109.8 . .
C19 C18 H18A 109.8 . .
C17 C18 H18B 109.8 . .
C19 C18 H18B 109.8 . .
H18A C18 H18B 108.2 . .
C20 C19 C18 104.7(8) . .
C20 C19 H19A 110.8 . .
C18 C19 H19A 110.8 . .
C20 C19 H19B 110.8 . .
C18 C19 H19B 110.8 . .
H19A C19 H19B 108.9 . .
C19 C20 O2 108.2(6) . .
C19 C20 H20A 110.1 . .
O2 C20 H20A 110.1 . .
C19 C20 H20B 110.1 . .
O2 C20 H20B 110.1 . .
H20A C20 H20B 108.4 . .
C21 O3 C24 106.6(7) . .
C21 O3 Na1 121.0(6) . .
C24 O3 Na1 125.9(4) . .
C22 C21 O3 114.3(11) . .
C22 C21 H21A 108.7 . .
O3 C21 H21A 108.7 . .
C22 C21 H21B 108.7 . .
O3 C21 H21B 108.7 . .
H21A C21 H21B 107.6 . .
C21 C22 C23 105.7(11) . .
C21 C22 H22A 110.6 . .
C23 C22 H22A 110.6 . .
C21 C22 H22B 110.6 . .
C23 C22 H22B 110.6 . .
H22A C22 H22B 108.7 . .
C22 C23 C24 108.0(9) . .
C22 C23 H23A 110.1 . .
C24 C23 H23A 110.1 . .
C22 C23 H23B 110.1 . .
C24 C23 H23B 110.1 . .
H23A C23 H23B 108.4 . .
O3 C24 C23 102.1(7) . .
O3 C24 H24A 111.3 . .
C23 C24 H24A 111.3 . .
O3 C24 H24B 111.3 . .
C23 C24 H24B 111.3 . .
H24A C24 H24B 109.2 . .
C25B O4B C28B 102.6(17) . .
C25B O4B Na1 124.4(15) . .
C28B O4B Na1 127.3(18) . .
O4B C25B C26B 107(2) . .
O4B C25B H25C 110.3 . .
C26B C25B H25C 110.3 . .
O4B C25B H25D 110.3 . .
C26B C25B H25D 110.3 . .
H25C C25B H25D 108.5 . .
C25B C26B C27B 103(2) . .
C25B C26B H26C 111.1 . .
C27B C26B H26C 111.1 . .
C25B C26B H26D 111.1 . .
C27B C26B H26D 111.1 . .
H26C C26B H26D 109.0 . .
C26B C27B C28B 105.7(19) . .
C26B C27B H27C 110.6 . .
C28B C27B H27C 110.6 . .
C26B C27B H27D 110.6 . .
C28B C27B H27D 110.6 . .
H27C C27B H27D 108.7 . .
C27B C28B O4B 105.1(18) . .
C27B C28B H28C 110.7 . .
O4B C28B H28C 110.7 . .
C27B C28B H28D 110.7 . .
O4B C28B H28D 110.7 . .
H28C C28B H28D 108.8 . .
C25A O4A C28A 106.6(13) . .
O4A C25A C26A 110.5(16) . .
O4A C25A H25A 109.6 . .
C26A C25A H25A 109.6 . .
O4A C25A H25B 109.6 . .
C26A C25A H25B 109.6 . .
H25A C25A H25B 108.1 . .
C25A C26A C27A 106.3(17) . .
C25A C26A H26A 110.5 . .
C27A C26A H26A 110.5 . .
C25A C26A H26B 110.5 . .
C27A C26A H26B 110.5 . .
H26A C26A H26B 108.7 . .
C28A C27A C26A 105.0(15) . .
C28A C27A H27A 110.7 . .
C26A C27A H27A 110.7 . .
C28A C27A H27B 110.7 . .
C26A C27A H27B 110.7 . .
H27A C27A H27B 108.8 . .
C27A C28A O4A 107.0(14) . .
C27A C28A H28A 110.3 . .
O4A C28A H28A 110.3 . .
C27A C28A H28B 110.3 . .
O4A C28A H28B 110.3 . .
H28A C28A H28B 108.6 . .

loop_
_geom_bond_atom_site_label_1
_geom_bond_atom_site_label_2
_geom_bond_distance
_geom_bond_site_symmetry_2
Se1 P2 2.1873(11) .
Se1 Na1 2.894(2) .
Se1 Na2 2.9240(19) .
P1 N2 1.746(3) .
P1 N1 1.751(4) .
P1 S1 2.0681(17) 4_676
P1 P2 2.6082(14) .
P2 N3 1.574(4) .
P2 N2 1.680(3) .
P2 N1 1.693(3) .
P2 Na2 3.2356(19) .
S1 P1 2.0681(17) 4_575
S1 Na1 2.761(3) 4_575
S1 Na2 2.790(2) .
Na1 O2 2.271(6) .
Na1 O3 2.343(5) .
Na1 S1 2.761(3) 4_676
Na1 O4B 2.938(14) .
Na2 O1 2.311(4) .
Na2 N3 2.374(4) .
N1 C1 1.476(6) .
N3 C9 1.473(6) .
N2 C5 1.473(5) .
C1 C3 1.519(7) .
C1 C2 1.522(7) .
C1 C4 1.534(7) .
C2 H2A 0.9800 .
C2 H2B 0.9800 .
C2 H2C 0.9800 .
C3 H3A 0.9800 .
C3 H3B 0.9800 .
C3 H3C 0.9800 .
C4 H4A 0.9800 .
C4 H4B 0.9800 .
C4 H4C 0.9800 .
C5 C8 1.523(6) .
C5 C7 1.529(6) .
C5 C6 1.539(6) .
C6 H6A 0.9800 .
C6 H6B 0.9800 .
C6 H6C 0.9800 .
C7 H7A 0.9800 .
C7 H7B 0.9800 .
C7 H7C 0.9800 .
C8 H8A 0.9800 .
C8 H8B 0.9800 .
C8 H8C 0.9800 .
C9 C11 1.523(6) .
C9 C12 1.525(7) .
C9 C10 1.539(7) .
C10 H10A 0.9800 .
C10 H10B 0.9800 .
C10 H10C 0.9800 .
C11 H11A 0.9800 .
C11 H11B 0.9800 .
C11 H11C 0.9800 .
C12 H12A 0.9800 .
C12 H12B 0.9800 .
C12 H12C 0.9800 .
O1 C13 1.421(6) .
O1 C16 1.428(7) .
C13 C14 1.499(8) .
C13 H13A 0.9900 .
C13 H13B 0.9900 .
C14 C15 1.478(9) .
C14 H14A 0.9900 .
C14 H14B 0.9900 .
C15 C16 1.493(9) .
C15 H15A 0.9900 .
C15 H15B 0.9900 .
C16 H16A 0.9900 .
C16 H16B 0.9900 .
O2 C17 1.417(9) .
O2 C20 1.439(8) .
C17 C18 1.327(14) .
C17 H17A 0.9900 .
C17 H17B 0.9900 .
C18 C19 1.488(14) .
C18 H18A 0.9900 .
C18 H18B 0.9900 .
C19 C20 1.393(11) .
C19 H19A 0.9900 .
C19 H19B 0.9900 .
C20 H20A 0.9900 .
C20 H20B 0.9900 .
O3 C21 1.387(11) .
O3 C24 1.414(8) .
C21 C22 1.361(14) .
C21 H21A 0.9900 .
C21 H21B 0.9900 .
C22 C23 1.386(15) .
C22 H22A 0.9900 .
C22 H22B 0.9900 .
C23 C24 1.559(13) .
C23 H23A 0.9900 .
C23 H23B 0.9900 .
C24 H24A 0.9900 .
C24 H24B 0.9900 .
O4B C25B 1.38(2) .
O4B C28B 1.49(2) .
C25B C26B 1.43(3) .
C25B H25C 0.9900 .
C25B H25D 0.9900 .
C26B C27B 1.45(2) .
C26B H26C 0.9900 .
C26B H26D 0.9900 .
C27B C28B 1.48(2) .
C27B H27C 0.9900 .
C27B H27D 0.9900 .
C28B H28C 0.9900 .
C28B H28D 0.9900 .
O4A C25A 1.372(18) .
O4A C28A 1.461(19) .
C25A C26A 1.41(2) .
C25A H25A 0.9900 .
C25A H25B 0.9900 .
C26A C27A 1.50(2) .
C26A H26A 0.9900 .
C26A H26B 0.9900 .
C27A C28A 1.44(2) .
C27A H27A 0.9900 .
C27A H27B 0.9900 .
C28A H28A 0.9900 .
C28A H28B 0.9900 .

loop_
_geom_torsion_atom_site_label_1
_geom_torsion_atom_site_label_2
_geom_torsion_atom_site_label_3
_geom_torsion_atom_site_label_4
_geom_torsion
_geom_torsion_site_symmetry_1
N3 P2 N1 C1 55.2(5) .
N2 P2 N1 C1 175.2(5) .
Se1 P2 N1 C1 -72.2(4) .
P1 P2 N1 C1 174.8(6) .
Na2 P2 N1 C1 0.8(6) .
N3 P2 N1 P1 -119.5(2) .
N2 P2 N1 P1 0.49(18) .
Se1 P2 N1 P1 113.00(15) .
Na2 P2 N1 P1 -174.00(11) .
N2 P1 N1 C1 -175.6(4) .
S1 P1 N1 C1 78.4(4) 4_676
P2 P1 N1 C1 -175.1(5) .
N2 P1 N1 P2 -0.47(18) .
S1 P1 N1 P2 -106.46(15) 4_676
N2 P2 N3 C9 -50.0(4) .
N1 P2 N3 C9 50.4(4) .
Se1 P2 N3 C9 -179.0(3) .
P1 P2 N3 C9 -0.9(5) .
Na2 P2 N3 C9 -173.8(5) .
N2 P2 N3 Na2 123.76(18) .
N1 P2 N3 Na2 -135.84(18) .
Se1 P2 N3 Na2 -5.21(18) .
P1 P2 N3 Na2 172.84(8) .
N3 P2 N2 C5 -67.6(4) .
N1 P2 N2 C5 169.7(4) .
Se1 P2 N2 C5 57.7(4) .
P1 P2 N2 C5 170.2(5) .
Na2 P2 N2 C5 -14.8(5) .
N3 P2 N2 P1 122.16(19) .
N1 P2 N2 P1 -0.49(18) .
Se1 P2 N2 P1 -112.50(13) .
Na2 P2 N2 P1 174.99(9) .
N1 P1 N2 C5 -170.1(4) .
S1 P1 N2 C5 -63.2(4) 4_676
P2 P1 N2 C5 -170.6(5) .
N1 P1 N2 P2 0.48(18) .
S1 P1 N2 P2 107.40(15) 4_676
P2 N1 C1 C3 5.5(7) .
P1 N1 C1 C3 178.8(4) .
P2 N1 C1 C2 125.4(4) .
P1 N1 C1 C2 -61.2(6) .
P2 N1 C1 C4 -115.1(4) .
P1 N1 C1 C4 58.2(5) .
P2 N2 C5 C8 153.7(3) .
P1 N2 C5 C8 -38.7(5) .
P2 N2 C5 C7 34.5(5) .
P1 N2 C5 C7 -157.9(3) .
P2 N2 C5 C6 -86.7(5) .
P1 N2 C5 C6 80.9(4) .
P2 N3 C9 C11 134.6(4) .
Na2 N3 C9 C11 -38.5(5) .
P2 N3 C9 C12 -108.7(4) .
Na2 N3 C9 C12 78.3(4) .
P2 N3 C9 C10 13.1(6) .
Na2 N3 C9 C10 -160.0(3) .
C16 O1 C13 C14 8.5(7) .
Na2 O1 C13 C14 159.9(4) .
O1 C13 C14 C15 -29.3(6) .
C13 C14 C15 C16 37.8(6) .
C13 O1 C16 C15 15.6(7) .
Na2 O1 C16 C15 -137.9(4) .
C14 C15 C16 O1 -33.4(7) .
C20 O2 C17 C18 -13.4(14) .
Na1 O2 C17 C18 157.3(8) .
O2 C17 C18 C19 15.9(15) .
C17 C18 C19 C20 -12.4(15) .
C18 C19 C20 O2 3.7(12) .
C17 O2 C20 C19 5.4(12) .
Na1 O2 C20 C19 -165.2(6) .
C24 O3 C21 C22 16.4(16) .
Na1 O3 C21 C22 -137.0(11) .
O3 C21 C22 C23 -6.5(19) .
C21 C22 C23 C24 -5.2(16) .
C21 O3 C24 C23 -17.4(10) .
Na1 O3 C24 C23 134.3(6) .
C22 C23 C24 O3 14.3(12) .
C28B O4B C25B C26B 40(3) .
Na1 O4B C25B C26B -115(2) .
O4B C25B C26B C27B -39(3) .
C25B C26B C27B C28B 21(4) .
C26B C27B C28B O4B 2(4) .
C25B O4B C28B C27B -25(4) .
Na1 O4B C28B C27B 129(2) .
C28A O4A C25A C26A -21(2) .
O4A C25A C26A C27A 13(3) .
C25A C26A C27A C28A 1(3) .
C26A C27A C28A O4A -13(2) .
C25A O4A C28A C27A 21(2) .
